data_2210503
loop_
_publ_author_name
'Liu, Ying'
'Dou, Jian-Min'
'Wang, Da-Qi'
'Zhang, Xian-Xi'
'Zhou, Lei'

_publ_section_title
;Pentaaqua-1\k^5^<i>O</i>-(\m-pyridine-2,6-dicarboxylato-1\k<i>O</i>^2^:2\k^3^<i>O</i>^2'^,<i>N</i>,<i>O</i>^6^)(pyridine-2,6-dicarboxylato-2\k^3^<i>O</i>^2^,<i>N</i>,<i>O</i>^6^)dimanganese(II)
 dihydrate
;
_journal_coeditor_code BI2058
_journal_issue 10
_journal_name_full 'Acta Crystallographica Section E'
_journal_page_first m2526
_journal_page_last m2527
_journal_paper_doi 10.1107/S1600536806035938
_journal_volume 62
_journal_year 2006
_chemical_formula_iupac '[Mn2 (C7 H3 N O4)2 (H2 O)5], 2H2 O'
_chemical_formula_moiety 'C14 H16 Mn2 N2 O13, 2H2 O'
_chemical_formula_sum 'C14 H20 Mn2 N2 O15'
_chemical_formula_weight 566.20
_chemical_name_systematic
;
Pentaaqua-1\k^5^O-(\m-pyridine-2,6-dicarboxylato-
1\kO^2^:2\k^3^O^2'^,N,O^6^)(pyridine-2,6-dicarboxylato-
2\k^3^O^2^,N,O^6^)dimanganese(II) dihydrate
;
_space_group_IT_number 14
_symmetry_cell_setting monoclinic
_symmetry_space_group_name_Hall '-P 2ybc'
_symmetry_space_group_name_H-M 'P 1 21/c 1'
_atom_sites_solution_hydrogens geom
_atom_sites_solution_primary direct
_atom_sites_solution_secondary difmap
_cell_angle_alpha 90
_cell_angle_beta 98.2400(10)
_cell_angle_gamma 90
_cell_formula_units_Z 4
_cell_length_a 8.4001(4)
_cell_length_b 27.4340(14)
_cell_length_c 9.6260(5)
_cell_measurement_reflns_used 2511
_cell_measurement_temperature 293(2)
_cell_measurement_theta_max 25.01
_cell_measurement_theta_min 1.82
_cell_volume 2195.39(19)
_computing_cell_refinement 'SAINT (Bruker, 1999)'
_computing_data_collection 'SMART (Bruker, 1998)'
_computing_data_reduction SAINT
_computing_molecular_graphics SHELXTL
_computing_publication_material SHELXTL
_computing_structure_refinement SHELXTL
_computing_structure_solution 'SHELXTL (Bruker, 1999)'
_diffrn_ambient_temperature 293(2)
_diffrn_measured_fraction_theta_full 0.986
_diffrn_measured_fraction_theta_max 0.986
_diffrn_measurement_device_type 'Bruker SMART CCD'
_diffrn_measurement_method '\f and \w'
_diffrn_radiation_monochromator graphite
_diffrn_radiation_source 'fine-focus sealed tube'
_diffrn_radiation_type MoK\a
_diffrn_radiation_wavelength 0.71073
_diffrn_reflns_av_R_equivalents 0.0307
_diffrn_reflns_av_sigmaI/netI 0.0426
_diffrn_reflns_limit_h_max 5
_diffrn_reflns_limit_h_min -9
_diffrn_reflns_limit_k_max 27
_diffrn_reflns_limit_k_min -32
_diffrn_reflns_limit_l_max 11
_diffrn_reflns_limit_l_min -11
_diffrn_reflns_number 7587
_diffrn_reflns_theta_full 25.04
_diffrn_reflns_theta_max 25.04
_diffrn_reflns_theta_min 1.48
_diffrn_standards_number 0
_exptl_absorpt_coefficient_mu 1.228
_exptl_absorpt_correction_T_max 0.667
_exptl_absorpt_correction_T_min 0.610
_exptl_absorpt_correction_type multi-scan
_exptl_absorpt_process_details '(SADABS; Sheldrick, 1996)'
_exptl_crystal_colour colourless
_exptl_crystal_density_diffrn 1.713
_exptl_crystal_density_method 'not measured'
_exptl_crystal_description block
_exptl_crystal_F_000 1152
_exptl_crystal_size_max 0.40
_exptl_crystal_size_mid 0.37
_exptl_crystal_size_min 0.33
_refine_diff_density_max 0.433
_refine_diff_density_min -0.387
_refine_ls_extinction_method none
_refine_ls_goodness_of_fit_ref 1.120
_refine_ls_hydrogen_treatment mixed
_refine_ls_matrix_type full
_refine_ls_number_parameters 341
_refine_ls_number_reflns 3831
_refine_ls_number_restraints 21
_refine_ls_restrained_S_all 1.117
_refine_ls_R_factor_all 0.0621
_refine_ls_R_factor_gt 0.0430
_refine_ls_shift/su_max 0.001
_refine_ls_shift/su_mean 0.000
_refine_ls_structure_factor_coef Fsqd
_refine_ls_weighting_details 'calc w=1/[\s^2^(Fo^2^)+(0.0387P)^2^+2.7531P] where P=(Fo^2^+2Fc^2^)/3'
_refine_ls_weighting_scheme calc
_refine_ls_wR_factor_gt 0.0943
_refine_ls_wR_factor_ref 0.1051
_reflns_number_gt 3087
_reflns_number_total 3831
_reflns_threshold_expression I>2\s(I)
_cod_data_source_file bi2058.cif
_cod_data_source_block I
_cod_original_sg_symbol_H-M 'P 21/c'
_cod_database_code 2210503
_cod_database_fobs_code 2210503

loop_
_symmetry_equiv_pos_as_xyz
'x, y, z'
'-x, y+1/2, -z+1/2'
'-x, -y, -z'
'x, -y-1/2, z-1/2'

loop_
_atom_site_type_symbol
_atom_site_label
_atom_site_fract_x
_atom_site_fract_y
_atom_site_fract_z
_atom_site_U_iso_or_equiv
_atom_site_adp_type
_atom_site_calc_flag
_atom_site_refinement_flags
_atom_site_occupancy
Mn Mn1 0.25058(6) 0.386010(18) -0.01296(6) 0.02627(16) Uani d . 1
Mn Mn2 0.76117(6) 0.399288(19) 0.44442(6) 0.02573(16) Uani d . 1
C C1 0.0426(5) 0.31817(15) 0.1183(4) 0.0394(9) Uani d . 1
C C2 0.1428(5) 0.28653(14) 0.0357(4) 0.0353(9) Uani d . 1
C C3 0.1435(5) 0.23647(15) 0.0309(5) 0.0469(11) Uani d . 1
H H3A 0.0753 0.2183 0.0789 0.056 Uiso calc R 1
C C4 0.2486(6) 0.21365(16) -0.0473(5) 0.0545(12) Uani d . 1
H H4A 0.2526 0.1798 -0.0507 0.065 Uiso calc R 1
C C5 0.3475(5) 0.24101(16) -0.1203(5) 0.0485(11) Uani d . 1
H H5A 0.4182 0.2260 -0.1729 0.058 Uiso calc R 1
C C6 0.3386(5) 0.29096(14) -0.1131(4) 0.0369(9) Uani d . 1
C C7 0.4247(5) 0.32755(15) -0.1920(4) 0.0408(10) Uani d . 1
C C8 0.0824(4) 0.46940(14) -0.1646(4) 0.0337(9) Uani d . 1
C C9 0.1942(4) 0.49134(14) -0.0442(4) 0.0313(8) Uani d . 1
C C10 0.2078(5) 0.54027(14) -0.0114(4) 0.0361(9) Uani d . 1
H H10A 0.1442 0.5632 -0.0644 0.043 Uiso calc R 1
C C11 0.3179(5) 0.55439(15) 0.1021(4) 0.0407(10) Uani d . 1
H H11A 0.3278 0.5871 0.1273 0.049 Uiso calc R 1
C C12 0.4140(5) 0.51961(14) 0.1787(4) 0.0381(9) Uani d . 1
H H12A 0.4899 0.5287 0.2543 0.046 Uiso calc R 1
C C13 0.3941(4) 0.47130(14) 0.1395(4) 0.0326(8) Uani d . 1
C C14 0.4931(5) 0.42941(14) 0.2067(4) 0.0351(9) Uani d . 1
N N1 0.2396(4) 0.31306(11) -0.0340(3) 0.0342(7) Uani d . 1
N N2 0.2839(4) 0.45801(11) 0.0318(3) 0.0318(7) Uani d . 1
O O1 -0.0552(4) 0.29848(11) 0.1856(4) 0.0572(9) Uani d . 1
O O2 0.0665(3) 0.36391(10) 0.1126(3) 0.0452(7) Uani d . 1
O O3 0.5204(4) 0.31255(12) -0.2697(4) 0.0618(9) Uani d . 1
O O4 0.3884(4) 0.37220(10) -0.1768(3) 0.0469(7) Uani d . 1
O O5 -0.0005(3) 0.49732(10) -0.2473(3) 0.0448(7) Uani d . 1
O O6 0.0820(3) 0.42338(10) -0.1728(3) 0.0435(7) Uani d . 1
O O7 0.6066(3) 0.44023(10) 0.2998(3) 0.0421(7) Uani d . 1
O O8 0.4543(3) 0.38690(10) 0.1618(3) 0.0452(7) Uani d . 1
O O9 0.8009(4) 0.46798(11) 0.5298(3) 0.0543(8) Uani d D 1
H H91 0.882(5) 0.4784(14) 0.611(4) 0.081 Uiso d D 1
H H92 0.759(5) 0.4988(10) 0.484(4) 0.081 Uiso d D 1
O O10 0.9755(3) 0.41160(10) 0.3456(3) 0.0402(7) Uani d D 1
H H101 0.982(5) 0.4456(7) 0.308(4) 0.060 Uiso d D 1
H H102 1.003(5) 0.3905(11) 0.268(3) 0.060 Uiso d D 1
O O11 0.9162(4) 0.36850(11) 0.6111(3) 0.0444(7) Uani d D 1
H H111 0.886(5) 0.3385(10) 0.660(4) 0.067 Uiso d D 1
H H112 0.966(5) 0.3904(12) 0.689(3) 0.067 Uiso d D 1
O O12 0.7135(3) 0.33677(11) 0.3218(3) 0.0467(7) Uani d D 1
H H121 0.619(3) 0.3458(17) 0.250(3) 0.070 Uiso d D 1
H H122 0.799(4) 0.3273(17) 0.264(4) 0.070 Uiso d D 1
O O13 0.5634(4) 0.38343(12) 0.5400(4) 0.0577(9) Uani d D 1
H H131 0.551(5) 0.3560(13) 0.606(5) 0.087 Uiso d D 1
H H132 0.460(4) 0.4019(15) 0.534(5) 0.087 Uiso d D 1
O O101 0.7375(4) 0.57189(12) 0.4455(4) 0.0538(8) Uani d D 1
H H1 0.736(5) 0.5866(17) 0.351(3) 0.081 Uiso d D 1
H H2 0.835(4) 0.5853(17) 0.503(4) 0.081 Uiso d D 1
O O102 0.8482(4) 0.29312(12) 0.7660(4) 0.0709(11) Uani d D 1
H H3 0.884(5) 0.2605(11) 0.735(6) 0.106 Uiso d D 1
H H4 0.728(2) 0.2908(18) 0.753(6) 0.106 Uiso d D 1

loop_
_atom_site_aniso_label
_atom_site_aniso_U_11
_atom_site_aniso_U_22
_atom_site_aniso_U_33
_atom_site_aniso_U_12
_atom_site_aniso_U_13
_atom_site_aniso_U_23
Mn1 0.0294(3) 0.0216(3) 0.0271(3) -0.0022(2) 0.0015(2) -0.0010(2)
Mn2 0.0248(3) 0.0265(3) 0.0248(3) 0.0007(2) -0.0001(2) 0.0001(2)
C1 0.041(2) 0.040(2) 0.038(2) -0.0005(19) 0.0087(19) 0.0015(18)
C2 0.035(2) 0.036(2) 0.035(2) -0.0019(17) 0.0053(17) -0.0001(17)
C3 0.056(3) 0.037(2) 0.051(3) -0.003(2) 0.017(2) 0.002(2)
C4 0.076(3) 0.027(2) 0.064(3) 0.006(2) 0.021(3) 0.000(2)
C5 0.055(3) 0.043(3) 0.051(3) 0.012(2) 0.021(2) 0.001(2)
C6 0.034(2) 0.039(2) 0.039(2) 0.0052(17) 0.0076(18) 0.0001(18)
C7 0.041(2) 0.042(3) 0.041(2) 0.0001(19) 0.0093(19) -0.0009(19)
C8 0.032(2) 0.037(2) 0.030(2) -0.0016(17) -0.0008(17) 0.0020(17)
C9 0.0284(19) 0.032(2) 0.032(2) -0.0010(16) 0.0020(16) 0.0049(16)
C10 0.036(2) 0.032(2) 0.039(2) -0.0008(17) 0.0012(18) 0.0025(17)
C11 0.043(2) 0.035(2) 0.044(2) -0.0022(18) 0.0034(19) -0.0051(18)
C12 0.035(2) 0.037(2) 0.040(2) -0.0030(17) -0.0036(18) -0.0033(18)
C13 0.031(2) 0.036(2) 0.030(2) -0.0028(16) 0.0003(16) -0.0021(16)
C14 0.036(2) 0.040(2) 0.029(2) 0.0006(18) 0.0017(17) 0.0009(17)
N1 0.0315(17) 0.0334(17) 0.0363(19) -0.0010(14) -0.0004(14) -0.0009(14)
N2 0.0305(16) 0.0325(18) 0.0314(18) -0.0005(14) 0.0012(14) -0.0015(14)
O1 0.060(2) 0.0463(18) 0.074(2) -0.0032(15) 0.0386(18) 0.0033(16)
O2 0.0503(18) 0.0344(16) 0.0539(19) -0.0009(13) 0.0179(15) -0.0045(13)
O3 0.063(2) 0.065(2) 0.066(2) 0.0101(17) 0.0376(18) 0.0086(17)
O4 0.0575(19) 0.0368(17) 0.0498(18) -0.0054(14) 0.0192(15) 0.0003(13)
O5 0.0499(17) 0.0369(16) 0.0421(17) -0.0040(13) -0.0125(13) 0.0063(13)
O6 0.0506(17) 0.0303(15) 0.0447(17) -0.0046(13) -0.0097(14) 0.0002(12)
O7 0.0385(16) 0.0430(16) 0.0400(16) 0.0009(13) -0.0106(13) 0.0005(13)
O8 0.0456(17) 0.0356(16) 0.0498(18) 0.0028(13) -0.0084(14) -0.0020(13)
O9 0.069(2) 0.0361(17) 0.050(2) 0.0033(15) -0.0180(16) -0.0053(14)
O10 0.0449(16) 0.0351(15) 0.0410(16) -0.0017(13) 0.0078(13) 0.0019(13)
O11 0.0494(17) 0.0397(16) 0.0409(17) -0.0018(14) -0.0048(14) 0.0044(13)
O12 0.0424(17) 0.0451(18) 0.0522(18) 0.0000(14) 0.0059(14) -0.0099(14)
O13 0.0477(18) 0.059(2) 0.072(2) 0.0109(15) 0.0272(17) 0.0201(17)
O101 0.0450(18) 0.059(2) 0.057(2) 0.0018(15) 0.0055(15) 0.0049(16)
O102 0.064(2) 0.044(2) 0.108(3) 0.0043(17) 0.025(2) 0.013(2)

loop_
_atom_type_symbol
_atom_type_description
_atom_type_scat_dispersion_real
_atom_type_scat_dispersion_imag
_atom_type_scat_source
C C 0.0033 0.0016 'International Tables Vol C Tables 4.2.6.8 and 6.1.1.4'
H H 0.0000 0.0000 'International Tables Vol C Tables 4.2.6.8 and 6.1.1.4'
Mn Mn 0.3368 0.7283 'International Tables Vol C Tables 4.2.6.8 and 6.1.1.4'
N N 0.0061 0.0033 'International Tables Vol C Tables 4.2.6.8 and 6.1.1.4'
O O 0.0106 0.0060 'International Tables Vol C Tables 4.2.6.8 and 6.1.1.4'

loop_
_geom_angle_atom_site_label_1
_geom_angle_atom_site_label_2
_geom_angle_atom_site_label_3
_geom_angle
N1 Mn1 N2 172.21(13)
N1 Mn1 O4 76.67(12)
N2 Mn1 O4 104.95(12)
N1 Mn1 O2 75.72(12)
N2 Mn1 O2 103.87(11)
O4 Mn1 O2 150.33(11)
N1 Mn1 O6 112.28(11)
N2 Mn1 O6 75.50(11)
O4 Mn1 O6 85.88(12)
O2 Mn1 O6 94.65(11)
N1 Mn1 O8 96.10(11)
N2 Mn1 O8 76.17(11)
O4 Mn1 O8 96.99(12)
O2 Mn1 O8 96.53(11)
O6 Mn1 O8 151.29(10)
O13 Mn2 O9 96.31(14)
O13 Mn2 O12 88.71(13)
O9 Mn2 O12 169.15(13)
O13 Mn2 O7 86.96(12)
O9 Mn2 O7 79.86(11)
O12 Mn2 O7 90.84(11)
O13 Mn2 O11 91.45(13)
O9 Mn2 O11 90.91(12)
O12 Mn2 O11 98.60(12)
O7 Mn2 O11 170.39(11)
O13 Mn2 O10 176.57(12)
O9 Mn2 O10 86.31(13)
O12 Mn2 O10 89.08(11)
O7 Mn2 O10 95.69(11)
O11 Mn2 O10 86.29(11)
O1 C1 O2 124.9(4)
O1 C1 C2 119.0(4)
O2 C1 C2 116.1(3)
N1 C2 C3 121.3(4)
N1 C2 C1 112.0(3)
C3 C2 C1 126.6(4)
C2 C3 C4 118.4(4)
C2 C3 H3A 120.8
C4 C3 H3A 120.8
C5 C4 C3 120.3(4)
C5 C4 H4A 119.8
C3 C4 H4A 119.8
C6 C5 C4 118.4(4)
C6 C5 H5A 120.8
C4 C5 H5A 120.8
N1 C6 C5 121.2(4)
N1 C6 C7 111.4(3)
C5 C6 C7 127.3(4)
O3 C7 O4 124.9(4)
O3 C7 C6 118.8(4)
O4 C7 C6 116.3(3)
O5 C8 O6 125.4(4)
O5 C8 C9 118.4(3)
O6 C8 C9 116.2(3)
N2 C9 C10 121.3(3)
N2 C9 C8 112.9(3)
C10 C9 C8 125.9(3)
C9 C10 C11 118.5(4)
C9 C10 H10A 120.7
C11 C10 H10A 120.7
C10 C11 C12 119.9(4)
C10 C11 H11A 120.1
C12 C11 H11A 120.1
C13 C12 C11 118.4(4)
C13 C12 H12A 120.8
C11 C12 H12A 120.8
N2 C13 C12 121.1(4)
N2 C13 C14 113.7(3)
C12 C13 C14 125.2(3)
O7 C14 O8 126.5(4)
O7 C14 C13 116.4(3)
O8 C14 C13 117.1(3)
C2 N1 C6 120.4(3)
C2 N1 Mn1 120.8(3)
C6 N1 Mn1 118.7(3)
C9 N2 C13 120.8(3)
C9 N2 Mn1 120.0(2)
C13 N2 Mn1 119.2(3)
C1 O2 Mn1 115.3(2)
C7 O4 Mn1 115.0(3)
C8 O6 Mn1 115.3(2)
C14 O7 Mn2 133.5(3)
C14 O8 Mn1 113.6(2)
Mn2 O9 H91 129(2)
Mn2 O9 H92 125(2)
H91 O9 H92 105.1(14)
Mn2 O10 H101 113(2)
Mn2 O10 H102 122(2)
H101 O10 H102 103.9(13)
Mn2 O11 H111 121(2)
Mn2 O11 H112 118(2)
H111 O11 H112 104.6(14)
Mn2 O12 H121 105(3)
Mn2 O12 H122 116(3)
H121 O12 H122 104.0(14)
Mn2 O13 H131 127(2)
Mn2 O13 H132 128(2)
H131 O13 H132 104.3(14)
H1 O101 H2 105.3(14)
H3 O102 H4 104.1(14)

loop_
_geom_bond_atom_site_label_1
_geom_bond_atom_site_label_2
_geom_bond_distance
Mn1 N1 2.012(3)
Mn1 N2 2.032(3)
Mn1 O2 2.180(3)
Mn1 O4 2.120(3)
Mn1 O6 2.190(3)
Mn1 O8 2.222(3)
Mn2 O7 2.090(3)
Mn2 O9 2.064(3)
Mn2 O10 2.180(3)
Mn2 O11 2.094(3)
Mn2 O12 2.088(3)
Mn2 O13 2.058(3)
C1 O1 1.241(5)
C1 O2 1.273(5)
C1 C2 1.512(5)
C2 N1 1.341(5)
C2 C3 1.374(6)
C3 C4 1.389(6)
C3 H3A 0.930
C4 C5 1.383(6)
C4 H4A 0.930
C5 C6 1.375(6)
C5 H5A 0.930
C6 N1 1.349(5)
C6 C7 1.505(6)
C7 O3 1.244(5)
C7 O4 1.276(5)
C8 O5 1.244(4)
C8 O6 1.265(5)
C8 C9 1.508(5)
C9 N2 1.335(5)
C9 C10 1.380(5)
C10 C11 1.382(5)
C10 H10A 0.930
C11 C12 1.391(6)
C11 H11A 0.930
C12 C13 1.382(5)
C12 H12A 0.930
C13 N2 1.338(5)
C13 C14 1.509(5)
C14 O7 1.247(4)
C14 O8 1.270(5)
O9 H91 0.999(17)
O9 H92 0.994(17)
O10 H101 1.00(2)
O10 H102 1.00(2)
O11 H111 1.00(2)
O11 H112 1.00(2)
O12 H121 1.00(2)
O12 H122 1.00(2)
O13 H131 1.00(2)
O13 H132 1.00(2)
O101 H1 1.00(2)
O101 H2 1.00(2)
O102 H3 1.00(2)
O102 H4 1.00(2)

loop_
_geom_hbond_atom_site_label_D
_geom_hbond_atom_site_label_H
_geom_hbond_atom_site_label_A
_geom_hbond_site_symmetry_A
_geom_hbond_distance_DH
_geom_hbond_distance_HA
_geom_hbond_distance_DA
_geom_hbond_angle_DHA
O9 H91 O5 1_656 1.00(2) 1.652(18) 2.648(4) 174(5)
O9 H92 O101 . 1.00(2) 2.04(2) 2.991(4) 159(3)
O10 H101 O5 3_665 1.00(2) 1.687(17) 2.691(4) 178(4)
O10 H102 O2 1_655 1.00(2) 1.809(19) 2.796(4) 168(3)
O11 H112 O6 1_656 1.00(2) 1.783(19) 2.775(4) 171(4)
O11 H111 O102 . 1.00(2) 1.672(19) 2.659(4) 170(3)
O12 H122 O1 1_655 1.00(2) 1.721(19) 2.707(4) 167(4)
O12 H121 O8 . 1.00(2) 1.89(2) 2.836(4) 156(4)
O13 H131 O3 1_556 1.00(2) 1.732(18) 2.731(4) 174(4)
O13 H132 O101 3_666 1.00(2) 1.84(2) 2.830(4) 168(4)
O101 H2 O10 3_766 1.00(2) 2.00(2) 2.945(4) 159(4)
O101 H1 O4 3_665 1.00(2) 2.16(3) 3.063(4) 150(4)
O101 H1 O6 3_665 1.00(2) 2.47(4) 3.217(4) 131(4)
O102 H4 O3 1_556 1.00(2) 1.83(2) 2.777(5) 157(4)
O102 H3 O1 4_666 1.00(2) 1.784(18) 2.785(4) 178(6)

loop_
_geom_torsion_atom_site_label_1
_geom_torsion_atom_site_label_2
_geom_torsion_atom_site_label_3
_geom_torsion_atom_site_label_4
_geom_torsion
O1 C1 C2 N1 178.5(4)
O2 C1 C2 N1 -1.6(5)
O1 C1 C2 C3 -3.1(7)
O2 C1 C2 C3 176.8(4)
N1 C2 C3 C4 0.6(7)
C1 C2 C3 C4 -177.7(4)
C2 C3 C4 C5 -1.2(7)
C3 C4 C5 C6 0.0(7)
C4 C5 C6 N1 1.9(7)
C4 C5 C6 C7 -175.0(4)
N1 C6 C7 O3 180.0(4)
C5 C6 C7 O3 -2.9(7)
N1 C6 C7 O4 -2.3(5)
C5 C6 C7 O4 174.8(4)
O5 C8 C9 N2 -176.0(3)
O6 C8 C9 N2 3.6(5)
O5 C8 C9 C10 3.8(6)
O6 C8 C9 C10 -176.5(4)
N2 C9 C10 C11 0.5(6)
C8 C9 C10 C11 -179.3(4)
C9 C10 C11 C12 1.2(6)
C10 C11 C12 C13 -1.1(6)
C11 C12 C13 N2 -0.8(6)
C11 C12 C13 C14 177.1(4)
N2 C13 C14 O7 174.1(3)
C12 C13 C14 O7 -3.9(6)
N2 C13 C14 O8 -4.9(5)
C12 C13 C14 O8 177.1(4)
C3 C2 N1 C6 1.2(6)
C1 C2 N1 C6 179.7(3)
C3 C2 N1 Mn1 -174.8(3)
C1 C2 N1 Mn1 3.7(4)
C5 C6 N1 C2 -2.5(6)
C7 C6 N1 C2 174.8(3)
C5 C6 N1 Mn1 173.6(3)
C7 C6 N1 Mn1 -9.1(4)
O4 Mn1 N1 C2 -172.3(3)
O2 Mn1 N1 C2 -3.3(3)
O6 Mn1 N1 C2 -92.5(3)
O8 Mn1 N1 C2 91.9(3)
O4 Mn1 N1 C6 11.6(3)
O2 Mn1 N1 C6 -179.4(3)
O6 Mn1 N1 C6 91.4(3)
O8 Mn1 N1 C6 -84.2(3)
C10 C9 N2 C13 -2.4(5)
C8 C9 N2 C13 177.5(3)
C10 C9 N2 Mn1 176.3(3)
C8 C9 N2 Mn1 -3.8(4)
C12 C13 N2 C9 2.5(5)
C14 C13 N2 C9 -175.6(3)
C12 C13 N2 Mn1 -176.2(3)
C14 C13 N2 Mn1 5.7(4)
O4 Mn1 N2 C9 83.9(3)
O2 Mn1 N2 C9 -89.0(3)
O6 Mn1 N2 C9 2.3(3)
O8 Mn1 N2 C9 177.6(3)
O4 Mn1 N2 C13 -97.4(3)
O2 Mn1 N2 C13 89.7(3)
O6 Mn1 N2 C13 -179.0(3)
O8 Mn1 N2 C13 -3.7(3)
O1 C1 O2 Mn1 179.0(3)
C2 C1 O2 Mn1 -1.0(5)
N1 Mn1 O2 C1 2.2(3)
N2 Mn1 O2 C1 -169.8(3)
O4 Mn1 O2 C1 24.1(4)
O6 Mn1 O2 C1 114.0(3)
O8 Mn1 O2 C1 -92.5(3)
O3 C7 O4 Mn1 -170.7(4)
C6 C7 O4 Mn1 11.7(5)
N1 Mn1 O4 C7 -12.6(3)
N2 Mn1 O4 C7 159.5(3)
O2 Mn1 O4 C7 -34.5(4)
O6 Mn1 O4 C7 -126.7(3)
O8 Mn1 O4 C7 82.1(3)
O5 C8 O6 Mn1 177.8(3)
C9 C8 O6 Mn1 -1.8(4)
N1 Mn1 O6 C8 179.5(3)
N2 Mn1 O6 C8 -0.1(3)
O4 Mn1 O6 C8 -106.7(3)
O2 Mn1 O6 C8 103.1(3)
O8 Mn1 O6 C8 -9.6(4)
O8 C14 O7 Mn2 -10.6(6)
C13 C14 O7 Mn2 170.5(2)
O13 Mn2 O7 C14 -67.6(4)
O9 Mn2 O7 C14 -164.6(4)
O12 Mn2 O7 C14 21.0(4)
O10 Mn2 O7 C14 110.2(4)
O7 C14 O8 Mn1 -177.0(3)
C13 C14 O8 Mn1 1.9(4)
N1 Mn1 O8 C14 -178.2(3)
N2 Mn1 O8 C14 0.8(3)
O4 Mn1 O8 C14 104.5(3)
O2 Mn1 O8 C14 -102.0(3)
O6 Mn1 O8 C14 10.3(4)
